data_4066520
loop_
_publ_author_name
'Usener, Carolin'
'Kehr, Gerald'
'Fr\"ohlich, Roland'
'Wibbeling, Birgit'
'M\"uck-Lichtenfeld, Christian'
'Erker, Gerhard'

_publ_section_title
;
 Developing a Reliable Synthetic Route tocis-1,3-Bridge-Disubstituted
 [3]Ferrocenophane Systems
;
_journal_issue 17
_journal_name_full Organometallics
_journal_page_first 3852
_journal_paper_doi 10.1021/om100501q
_journal_volume 29
_journal_year 2010
_chemical_formula_sum 'C16 H16 Fe O4'
_chemical_formula_weight 328.14
_chemical_name_systematic
; 
 ? 
;
_space_group_IT_number 2
_symmetry_cell_setting triclinic
_symmetry_space_group_name_Hall '-P 1'
_symmetry_space_group_name_H-M 'P -1'
_atom_sites_solution_hydrogens geom
_atom_sites_solution_primary direct
_atom_sites_solution_secondary difmap
_audit_creation_method SHELXL-97
_cell_angle_alpha 94.541(1)
_cell_angle_beta 104.679(1)
_cell_angle_gamma 94.069(1)
_cell_formula_units_Z 4
_cell_length_a 8.2998(2)
_cell_length_b 12.6189(2)
_cell_length_c 14.3340(3)
_cell_measurement_reflns_used 3254
_cell_measurement_temperature 223(2)
_cell_measurement_theta_max 27.88
_cell_measurement_theta_min 4.08
_cell_volume 1441.24(5)
_computing_cell_refinement 'Collect (Nonius B.V., 1998)'
_computing_data_collection 'Collect (Nonius B.V., 1998)'
_computing_data_reduction 'Denzo-SMN (Otwinowski & Minor, 1997)'
_computing_molecular_graphics 'XP (BrukerAXS, 2000)'
_computing_publication_material 'SHELXL-97 (Sheldrick, 1997)'
_computing_structure_refinement 'SHELXL-97 (Sheldrick, 1997)'
_computing_structure_solution 'SHELXS-97 (Sheldrick, 1990)'
_diffrn_ambient_temperature 223(2)
_diffrn_measured_fraction_theta_full 0.966
_diffrn_measured_fraction_theta_max 0.966
_diffrn_measurement_device_type 'Nonius KappaCCD APEXII'
_diffrn_measurement_method '\W and \f scans'
_diffrn_radiation_monochromator 'Montel mirror'
_diffrn_radiation_source 'rotating anode Nonius FR591'
_diffrn_radiation_type MoK\a
_diffrn_radiation_wavelength 0.71073
_diffrn_reflns_av_R_equivalents 0.037
_diffrn_reflns_av_sigmaI/netI 0.0278
_diffrn_reflns_limit_h_max 10
_diffrn_reflns_limit_h_min -10
_diffrn_reflns_limit_k_max 16
_diffrn_reflns_limit_k_min -16
_diffrn_reflns_limit_l_max 18
_diffrn_reflns_limit_l_min -16
_diffrn_reflns_number 12407
_diffrn_reflns_theta_full 28.10
_diffrn_reflns_theta_max 28.10
_diffrn_reflns_theta_min 2.89
_exptl_absorpt_coefficient_mu 1.059
_exptl_absorpt_correction_T_max 0.9296
_exptl_absorpt_correction_T_min 0.7083
_exptl_absorpt_correction_type multi-scan
_exptl_absorpt_process_details 'Denzo (Otwinowski, Borek, Majewski & Minor, 2003)'
_exptl_crystal_colour Yellow
_exptl_crystal_density_diffrn 1.512
_exptl_crystal_density_method 'not measured'
_exptl_crystal_description plate
_exptl_crystal_F_000 680
_exptl_crystal_size_max 0.35
_exptl_crystal_size_mid 0.20
_exptl_crystal_size_min 0.07
_refine_diff_density_max 0.401
_refine_diff_density_min -0.469
_refine_diff_density_rms 0.058
_refine_ls_extinction_method none
_refine_ls_goodness_of_fit_ref 1.048
_refine_ls_hydrogen_treatment constr
_refine_ls_matrix_type full
_refine_ls_number_parameters 385
_refine_ls_number_reflns 6782
_refine_ls_number_restraints 0
_refine_ls_restrained_S_all 1.048
_refine_ls_R_factor_all 0.0437
_refine_ls_R_factor_gt 0.0394
_refine_ls_shift/su_max 0.000
_refine_ls_shift/su_mean 0.000
_refine_ls_structure_factor_coef Fsqd
_refine_ls_weighting_details 'calc w=1/[\s^2^(Fo^2^)+(0.0451P)^2^+1.3279P] where P=(Fo^2^+2Fc^2^)/3'
_refine_ls_weighting_scheme calc
_refine_ls_wR_factor_gt 0.1005
_refine_ls_wR_factor_ref 0.1050
_reflns_number_gt 6223
_reflns_number_total 6782
_reflns_threshold_expression >2sigma(I)
_cod_data_source_file om100501q_si_002.cif
_cod_data_source_block erk5465
_cod_original_sg_symbol_H-M P-1
_cod_database_code 4066520

loop_
_symmetry_equiv_pos_as_xyz
'x, y, z'
'-x, -y, -z'

loop_
_atom_site_label
_atom_site_type_symbol
_atom_site_fract_x
_atom_site_fract_y
_atom_site_fract_z
_atom_site_U_iso_or_equiv
_atom_site_adp_type
_atom_site_occupancy
_atom_site_symmetry_multiplicity
_atom_site_calc_flag
_atom_site_refinement_flags
Fe1A Fe 0.17326(4) 0.22172(2) 0.18504(2) 0.02869(9) Uani 1 1 d .
C1A C 0.1009(3) 0.30197(18) 0.29277(16) 0.0385(5) Uani 1 1 d .
C2A C 0.1948(3) 0.2161(2) 0.32881(16) 0.0412(5) Uani 1 1 d .
H2A H 0.1558 0.1592 0.3582 0.049 Uiso 1 1 calc R
C3A C 0.3561(3) 0.2313(2) 0.31278(17) 0.0419(5) Uani 1 1 d .
H3A H 0.4416 0.1857 0.3290 0.050 Uiso 1 1 calc R
C4A C 0.3659(3) 0.32696(19) 0.26808(18) 0.0422(5) Uani 1 1 d .
H4A H 0.4590 0.3563 0.2495 0.051 Uiso 1 1 calc R
C5A C 0.2099(3) 0.37027(18) 0.25646(17) 0.0405(5) Uani 1 1 d .
H5A H 0.1826 0.4340 0.2291 0.049 Uiso 1 1 calc R
C6A C -0.0797(3) 0.3141(2) 0.2888(2) 0.0494(6) Uani 1 1 d .
H6A H -0.1119 0.3773 0.2541 0.059 Uiso 1 1 calc R
C7A C -0.1017(5) 0.3347(4) 0.3910(3) 0.0920(14) Uani 1 1 d .
H7A1 H -0.0840 0.2706 0.4240 0.138 Uiso 1 1 calc R
H7A2 H -0.2141 0.3540 0.3873 0.138 Uiso 1 1 calc R
H7A3 H -0.0211 0.3926 0.4266 0.138 Uiso 1 1 calc R
C8A C -0.1978(3) 0.2169(2) 0.23370(18) 0.0418(5) Uani 1 1 d .
H8A1 H -0.1568 0.1521 0.2610 0.050 Uiso 1 1 calc R
H8A2 H -0.3091 0.2233 0.2442 0.050 Uiso 1 1 calc R
C9A C -0.2140(3) 0.20457(17) 0.12400(16) 0.0335(4) Uani 1 1 d .
H9A H -0.2485 0.2720 0.0977 0.040 Uiso 1 1 calc R
C10A C -0.0546(2) 0.17992(16) 0.09717(14) 0.0296(4) Uani 1 1 d .
C11A C 0.0291(3) 0.08597(16) 0.11747(16) 0.0341(4) Uani 1 1 d .
H11A H -0.0088 0.0283 0.1466 0.041 Uiso 1 1 calc R
C12A C 0.1792(3) 0.09382(18) 0.08649(17) 0.0380(5) Uani 1 1 d .
H12A H 0.2574 0.0428 0.0924 0.046 Uiso 1 1 calc R
C13A C 0.1905(3) 0.19139(18) 0.04535(16) 0.0358(4) Uani 1 1 d .
H13A H 0.2774 0.2166 0.0193 0.043 Uiso 1 1 calc R
C14A C 0.0463(3) 0.24491(16) 0.05051(14) 0.0304(4) Uani 1 1 d .
C15A C -0.3450(3) 0.11532(17) 0.07284(16) 0.0337(4) Uani 1 1 d .
O1A O -0.4172(2) 0.12612(14) -0.01595(12) 0.0469(4) Uani 1 1 d .
H1A H -0.4812 0.0719 -0.0403 0.070 Uiso 1 1 calc R
O2A O -0.3758(2) 0.03593(15) 0.11308(13) 0.0520(5) Uani 1 1 d .
C16A C 0.0227(3) 0.35534(17) 0.02740(15) 0.0321(4) Uani 1 1 d .
O3A O -0.0925(2) 0.40356(13) 0.04395(13) 0.0404(4) Uani 1 1 d .
O4A O 0.1360(2) 0.39712(14) -0.01135(14) 0.0453(4) Uani 1 1 d .
H4A1 H 0.1208 0.4606 -0.0188 0.068 Uiso 1 1 calc R
Fe1B Fe -0.35309(4) 0.20900(2) -0.31200(2) 0.02886(9) Uani 1 1 d .
C1B C -0.5883(3) 0.13836(17) -0.35782(16) 0.0363(5) Uani 1 1 d .
C2B C -0.4812(3) 0.06803(18) -0.30436(19) 0.0421(5) Uani 1 1 d .
H2B H -0.4945 0.0388 -0.2481 0.051 Uiso 1 1 calc R
C3B C -0.3512(3) 0.04954(19) -0.3503(2) 0.0497(6) Uani 1 1 d .
H3B H -0.2627 0.0073 -0.3291 0.060 Uiso 1 1 calc R
C4B C -0.3788(4) 0.1061(2) -0.4336(2) 0.0501(6) Uani 1 1 d .
H4B H -0.3121 0.1077 -0.4776 0.060 Uiso 1 1 calc R
C5B C -0.5244(3) 0.1596(2) -0.43882(17) 0.0435(5) Uani 1 1 d .
H5B H -0.5715 0.2023 -0.4877 0.052 Uiso 1 1 calc R
C6B C -0.7334(3) 0.18570(19) -0.33028(18) 0.0406(5) Uani 1 1 d .
H6B H -0.7771 0.2358 -0.3783 0.049 Uiso 1 1 calc R
C7B C -0.8743(4) 0.0976(3) -0.3366(3) 0.0652(9) Uani 1 1 d .
H7B1 H -0.9027 0.0579 -0.4002 0.098 Uiso 1 1 calc R
H7B2 H -0.9719 0.1296 -0.3261 0.098 Uiso 1 1 calc R
H7B3 H -0.8372 0.0497 -0.2874 0.098 Uiso 1 1 calc R
C8B C -0.6850(3) 0.24882(19) -0.22904(17) 0.0383(5) Uani 1 1 d .
H8B1 H -0.7875 0.2656 -0.2112 0.046 Uiso 1 1 calc R
H8B2 H -0.6261 0.2034 -0.1817 0.046 Uiso 1 1 calc R
C9B C -0.5738(3) 0.35332(17) -0.22253(15) 0.0329(4) Uani 1 1 d .
H9B H -0.6295 0.3969 -0.2736 0.039 Uiso 1 1 calc R
C10B C -0.4010(3) 0.33596(16) -0.23420(14) 0.0305(4) Uani 1 1 d .
C11B C -0.2833(3) 0.27824(18) -0.17227(15) 0.0343(4) Uani 1 1 d .
H11B H -0.2982 0.2485 -0.1166 0.041 Uiso 1 1 calc R
C12B C -0.1400(3) 0.2732(2) -0.20871(17) 0.0391(5) Uani 1 1 d .
H12B H -0.0448 0.2386 -0.1818 0.047 Uiso 1 1 calc R
C13B C -0.1643(3) 0.32894(18) -0.29261(16) 0.0361(4) Uani 1 1 d .
H13B H -0.0884 0.3381 -0.3307 0.043 Uiso 1 1 calc R
C14B C -0.3254(3) 0.36879(16) -0.30873(15) 0.0313(4) Uani 1 1 d .
C15B C -0.5478(3) 0.41677(18) -0.12360(16) 0.0356(4) Uani 1 1 d .
O1B O -0.5606(3) 0.51779(14) -0.12627(14) 0.0582(5) Uani 1 1 d .
H1B H -0.5310 0.5482 -0.0703 0.087 Uiso 1 1 calc R
O2B O -0.5138(2) 0.37273(14) -0.04821(12) 0.0477(4) Uani 1 1 d .
C16B C -0.4044(3) 0.42331(16) -0.39285(16) 0.0345(4) Uani 1 1 d .
O3B O -0.5482(2) 0.44876(14) -0.40849(12) 0.0440(4) Uani 1 1 d .
O4B O -0.3050(2) 0.44383(15) -0.44857(13) 0.0471(4) Uani 1 1 d .
H4B1 H -0.3546 0.4760 -0.4941 0.071 Uiso 1 1 calc R

loop_
_atom_site_aniso_label
_atom_site_aniso_U_11
_atom_site_aniso_U_22
_atom_site_aniso_U_33
_atom_site_aniso_U_23
_atom_site_aniso_U_13
_atom_site_aniso_U_12
Fe1A 0.02910(15) 0.02472(14) 0.02915(15) 0.00081(11) 0.00258(11) 0.00216(11)
C1A 0.0415(12) 0.0352(11) 0.0331(11) -0.0099(8) 0.0041(9) 0.0017(9)
C2A 0.0480(13) 0.0432(12) 0.0289(10) 0.0021(9) 0.0043(9) 0.0030(10)
C3A 0.0386(12) 0.0480(13) 0.0332(11) 0.0038(9) -0.0019(9) 0.0061(10)
C4A 0.0365(11) 0.0411(12) 0.0405(12) -0.0018(9) -0.0008(9) -0.0063(9)
C5A 0.0447(12) 0.0279(10) 0.0403(12) -0.0057(9) -0.0002(10) -0.0014(9)
C6A 0.0456(14) 0.0479(14) 0.0515(14) -0.0173(11) 0.0131(11) 0.0049(11)
C7A 0.073(2) 0.127(4) 0.071(2) -0.048(2) 0.0300(19) 0.001(2)
C8A 0.0380(12) 0.0444(12) 0.0436(12) -0.0035(10) 0.0152(10) 0.0012(10)
C9A 0.0284(10) 0.0286(9) 0.0419(11) 0.0036(8) 0.0066(8) 0.0009(8)
C10A 0.0277(9) 0.0269(9) 0.0299(9) -0.0005(7) 0.0020(7) -0.0016(7)
C11A 0.0379(11) 0.0235(9) 0.0383(11) -0.0005(8) 0.0066(9) 0.0007(8)
C12A 0.0395(11) 0.0310(10) 0.0421(12) -0.0047(9) 0.0091(9) 0.0081(9)
C13A 0.0350(11) 0.0372(11) 0.0339(10) -0.0010(8) 0.0080(8) 0.0032(9)
C14A 0.0297(9) 0.0303(9) 0.0287(9) 0.0016(7) 0.0042(7) 0.0008(8)
C15A 0.0275(10) 0.0340(10) 0.0390(11) 0.0074(8) 0.0071(8) 0.0005(8)
O1A 0.0473(10) 0.0434(9) 0.0409(9) 0.0129(7) -0.0042(7) -0.0093(7)
O2A 0.0585(11) 0.0468(10) 0.0425(9) 0.0156(8) 0.0012(8) -0.0182(8)
C16A 0.0278(9) 0.0345(10) 0.0307(10) 0.0062(8) 0.0018(8) -0.0005(8)
O3A 0.0369(8) 0.0363(8) 0.0508(10) 0.0135(7) 0.0129(7) 0.0067(7)
O4A 0.0409(9) 0.0400(9) 0.0617(11) 0.0199(8) 0.0205(8) 0.0064(7)
Fe1B 0.03128(16) 0.02776(15) 0.02664(15) 0.00074(11) 0.00656(11) 0.00254(11)
C1B 0.0344(11) 0.0332(10) 0.0355(11) -0.0015(8) 0.0019(8) -0.0035(8)
C2B 0.0443(13) 0.0309(10) 0.0502(13) 0.0071(9) 0.0107(10) -0.0008(9)
C3B 0.0484(14) 0.0296(11) 0.0702(18) -0.0041(11) 0.0164(13) 0.0057(10)
C4B 0.0564(15) 0.0449(13) 0.0478(14) -0.0190(11) 0.0215(12) -0.0060(11)
C5B 0.0504(14) 0.0437(12) 0.0287(10) -0.0050(9) 0.0015(9) -0.0044(10)
C6B 0.0300(10) 0.0431(12) 0.0425(12) -0.0009(10) 0.0010(9) -0.0017(9)
C7B 0.0406(14) 0.0578(17) 0.090(2) -0.0166(16) 0.0160(14) -0.0124(13)
C8B 0.0307(10) 0.0434(12) 0.0411(12) 0.0020(9) 0.0116(9) -0.0003(9)
C9B 0.0325(10) 0.0362(10) 0.0300(10) 0.0007(8) 0.0090(8) 0.0035(8)
C10B 0.0322(10) 0.0309(9) 0.0273(9) -0.0025(7) 0.0088(8) -0.0013(8)
C11B 0.0334(10) 0.0414(11) 0.0250(9) 0.0000(8) 0.0037(8) 0.0010(9)
C12B 0.0311(10) 0.0495(13) 0.0331(11) -0.0005(9) 0.0036(8) 0.0032(9)
C13B 0.0338(11) 0.0395(11) 0.0341(11) -0.0020(9) 0.0108(8) -0.0032(9)
C14B 0.0372(10) 0.0277(9) 0.0286(9) -0.0010(7) 0.0107(8) -0.0028(8)
C15B 0.0364(11) 0.0365(11) 0.0368(11) 0.0018(9) 0.0150(9) 0.0044(9)
O1B 0.0980(16) 0.0381(9) 0.0389(9) 0.0001(7) 0.0184(10) 0.0116(10)
O2B 0.0668(12) 0.0470(10) 0.0317(8) 0.0033(7) 0.0158(8) 0.0114(8)
C16B 0.0456(12) 0.0268(9) 0.0326(10) 0.0011(8) 0.0151(9) -0.0015(8)
O3B 0.0480(10) 0.0484(9) 0.0403(9) 0.0160(7) 0.0152(7) 0.0085(8)
O4B 0.0561(11) 0.0530(10) 0.0421(9) 0.0175(8) 0.0251(8) 0.0131(8)

loop_
_atom_type_symbol
_atom_type_description
_atom_type_scat_dispersion_real
_atom_type_scat_dispersion_imag
_atom_type_scat_source
C C 0.0033 0.0016 'International Tables Vol C Tables 4.2.6.8 and 6.1.1.4'
H H 0.0000 0.0000 'International Tables Vol C Tables 4.2.6.8 and 6.1.1.4'
O O 0.0106 0.0060 'International Tables Vol C Tables 4.2.6.8 and 6.1.1.4'
Fe Fe 0.3463 0.8444 'International Tables Vol C Tables 4.2.6.8 and 6.1.1.4'

loop_
_geom_angle_atom_site_label_1
_geom_angle_atom_site_label_2
_geom_angle_atom_site_label_3
_geom_angle
C10A Fe1A C14A 42.42(8)
C10A Fe1A C1A 97.34(9)
C14A Fe1A C1A 115.19(9)
C10A Fe1A C5A 115.97(9)
C14A Fe1A C5A 103.20(9)
C1A Fe1A C5A 41.24(10)
C10A Fe1A C2A 115.97(9)
C14A Fe1A C2A 152.60(10)
C1A Fe1A C2A 41.42(10)
C5A Fe1A C2A 68.56(10)
C10A Fe1A C11A 41.44(8)
C14A Fe1A C11A 69.36(8)
C1A Fe1A C11A 117.30(9)
C5A Fe1A C11A 153.50(10)
C2A Fe1A C11A 105.84(10)
C10A Fe1A C3A 155.23(10)
C14A Fe1A C3A 162.16(10)
C1A Fe1A C3A 69.39(10)
C5A Fe1A C3A 68.24(10)
C2A Fe1A C3A 40.64(10)
C11A Fe1A C3A 125.28(9)
C10A Fe1A C13A 70.45(9)
C14A Fe1A C13A 41.28(8)
C1A Fe1A C13A 154.70(9)
C5A Fe1A C13A 123.39(10)
C2A Fe1A C13A 163.88(10)
C11A Fe1A C13A 68.48(9)
C3A Fe1A C13A 129.54(10)
C10A Fe1A C4A 155.15(9)
C14A Fe1A C4A 123.13(9)
C1A Fe1A C4A 69.38(10)
C5A Fe1A C4A 40.62(10)
C2A Fe1A C4A 68.37(10)
C11A Fe1A C4A 163.40(10)
C3A Fe1A C4A 40.43(10)
C13A Fe1A C4A 112.57(10)
C10A Fe1A C12A 69.61(9)
C14A Fe1A C12A 68.64(9)
C1A Fe1A C12A 156.69(10)
C5A Fe1A C12A 161.91(10)
C2A Fe1A C12A 126.05(10)
C11A Fe1A C12A 40.54(9)
C3A Fe1A C12A 114.57(10)
C13A Fe1A C12A 40.12(9)
C4A Fe1A C12A 129.55(10)
C5A C1A C2A 106.2(2)
C5A C1A C6A 126.9(2)
C2A C1A C6A 126.8(2)
C5A C1A Fe1A 69.68(13)
C2A C1A Fe1A 69.67(13)
C6A C1A Fe1A 122.77(16)
C3A C2A C1A 108.8(2)
C3A C2A Fe1A 70.41(13)
C1A C2A Fe1A 68.91(13)
C3A C2A H2A 125.6
C1A C2A H2A 125.6
Fe1A C2A H2A 126.7
C2A C3A C4A 108.1(2)
C2A C3A Fe1A 68.95(13)
C4A C3A Fe1A 69.98(13)
C2A C3A H3A 125.9
C4A C3A H3A 125.9
Fe1A C3A H3A 126.7
C5A C4A C3A 107.5(2)
C5A C4A Fe1A 68.67(12)
C3A C4A Fe1A 69.59(13)
C5A C4A H4A 126.2
C3A C4A H4A 126.2
Fe1A C4A H4A 127.1
C4A C5A C1A 109.3(2)
C4A C5A Fe1A 70.70(13)
C1A C5A Fe1A 69.08(12)
C4A C5A H5A 125.3
C1A C5A H5A 125.3
Fe1A C5A H5A 126.5
C1A C6A C7A 110.3(2)
C1A C6A C8A 112.8(2)
C7A C6A C8A 110.1(3)
C1A C6A H6A 107.8
C7A C6A H6A 107.8
C8A C6A H6A 107.8
C6A C7A H7A1 109.5
C6A C7A H7A2 109.5
H7A1 C7A H7A2 109.5
C6A C7A H7A3 109.5
H7A1 C7A H7A3 109.5
H7A2 C7A H7A3 109.5
C9A C8A C6A 113.9(2)
C9A C8A H8A1 108.8
C6A C8A H8A1 108.8
C9A C8A H8A2 108.8
C6A C8A H8A2 108.8
H8A1 C8A H8A2 107.7
C15A C9A C10A 106.19(17)
C15A C9A C8A 111.30(18)
C10A C9A C8A 114.30(18)
C15A C9A H9A 108.3
C10A C9A H9A 108.3
C8A C9A H9A 108.3
C11A C10A C14A 106.28(18)
C11A C10A C9A 125.09(19)
C14A C10A C9A 128.59(18)
C11A C10A Fe1A 70.91(12)
C14A C10A Fe1A 69.06(11)
C9A C10A Fe1A 123.19(14)
C12A C11A C10A 108.96(19)
C12A C11A Fe1A 70.88(12)
C10A C11A Fe1A 67.65(11)
C12A C11A H11A 125.5
C10A C11A H11A 125.5
Fe1A C11A H11A 127.5
C13A C12A C11A 108.41(19)
C13A C12A Fe1A 69.20(12)
C11A C12A Fe1A 68.58(12)
C13A C12A H12A 125.8
C11A C12A H12A 125.8
Fe1A C12A H12A 128.0
C12A C13A C14A 107.82(19)
C12A C13A Fe1A 70.68(13)
C14A C13A Fe1A 67.59(12)
C12A C13A H13A 126.1
C14A C13A H13A 126.1
Fe1A C13A H13A 127.2
C13A C14A C10A 108.50(18)
C13A C14A C16A 124.47(19)
C10A C14A C16A 126.24(19)
C13A C14A Fe1A 71.13(12)
C10A C14A Fe1A 68.53(11)
C16A C14A Fe1A 118.26(14)
O2A C15A O1A 122.7(2)
O2A C15A C9A 122.0(2)
O1A C15A C9A 115.22(18)
C15A O1A H1A 109.5
O3A C16A O4A 123.5(2)
O3A C16A C14A 122.79(19)
O4A C16A C14A 113.71(19)
C16A O4A H4A1 109.5
C10B Fe1B C14B 42.16(8)
C10B Fe1B C1B 97.71(9)
C14B Fe1B C1B 116.66(9)
C10B Fe1B C5B 116.58(10)
C14B Fe1B C5B 104.81(10)
C1B Fe1B C5B 41.47(10)
C10B Fe1B C2B 115.96(9)
C14B Fe1B C2B 153.40(9)
C1B Fe1B C2B 41.35(9)
C5B Fe1B C2B 68.71(10)
C10B Fe1B C11B 41.32(9)
C14B Fe1B C11B 69.38(9)
C1B Fe1B C11B 115.87(9)
C5B Fe1B C11B 152.90(10)
C2B Fe1B C11B 104.14(10)
C10B Fe1B C4B 155.80(11)
C14B Fe1B C4B 124.23(10)
C1B Fe1B C4B 69.55(10)
C5B Fe1B C4B 40.66(11)
C2B Fe1B C4B 68.49(11)
C11B Fe1B C4B 162.81(11)
C10B Fe1B C3B 155.16(10)
C14B Fe1B C3B 162.66(10)
C1B Fe1B C3B 69.62(10)
C5B Fe1B C3B 68.48(11)
C2B Fe1B C3B 40.84(10)
C11B Fe1B C3B 124.00(11)
C4B Fe1B C3B 40.51(12)
C10B Fe1B C13B 70.14(8)
C14B Fe1B C13B 41.32(9)
C1B Fe1B C13B 156.66(9)
C5B Fe1B C13B 125.35(10)
C2B Fe1B C13B 161.94(10)
C11B Fe1B C13B 68.53(9)
C4B Fe1B C13B 113.53(10)
C3B Fe1B C13B 128.76(10)
C10B Fe1B C12B 69.33(9)
C14B Fe1B C12B 68.85(9)
C1B Fe1B C12B 154.61(10)
C5B Fe1B C12B 163.90(10)
C2B Fe1B C12B 123.66(10)
C11B Fe1B C12B 40.42(9)
C4B Fe1B C12B 129.94(11)
C3B Fe1B C12B 113.03(11)
C13B Fe1B C12B 40.37(9)
C2B C1B C5B 106.5(2)
C2B C1B C6B 126.4(2)
C5B C1B C6B 127.1(2)
C2B C1B Fe1B 70.07(13)
C5B C1B Fe1B 69.74(13)
C6B C1B Fe1B 122.31(15)
C3B C2B C1B 108.7(2)
C3B C2B Fe1B 70.09(14)
C1B C2B Fe1B 68.57(12)
C3B C2B H2B 125.7
C1B C2B H2B 125.7
Fe1B C2B H2B 127.3
C4B C3B C2B 107.8(2)
C4B C3B Fe1B 69.73(14)
C2B C3B Fe1B 69.07(13)
C4B C3B H3B 126.1
C2B C3B H3B 126.1
Fe1B C3B H3B 126.7
C5B C4B C3B 108.0(2)
C5B C4B Fe1B 68.89(13)
C3B C4B Fe1B 69.76(14)
C5B C4B H4B 126.0
C3B C4B H4B 126.0
Fe1B C4B H4B 126.9
C4B C5B C1B 108.9(2)
C4B C5B Fe1B 70.45(14)
C1B C5B Fe1B 68.79(12)
C4B C5B H5B 125.5
C1B C5B H5B 125.5
Fe1B C5B H5B 126.8
C1B C6B C7B 110.0(2)
C1B C6B C8B 113.49(18)
C7B C6B C8B 110.1(2)
C1B C6B H6B 107.7
C7B C6B H6B 107.7
C8B C6B H6B 107.7
C6B C7B H7B1 109.5
C6B C7B H7B2 109.5
H7B1 C7B H7B2 109.5
C6B C7B H7B3 109.5
H7B1 C7B H7B3 109.5
H7B2 C7B H7B3 109.5
C9B C8B C6B 113.88(19)
C9B C8B H8B1 108.8
C6B C8B H8B1 108.8
C9B C8B H8B2 108.8
C6B C8B H8B2 108.8
H8B1 C8B H8B2 107.7
C10B C9B C15B 106.38(17)
C10B C9B C8B 113.39(18)
C15B C9B C8B 110.49(18)
C10B C9B H9B 108.8
C15B C9B H9B 108.8
C8B C9B H9B 108.8
C11B C10B C14B 106.98(18)
C11B C10B C9B 124.57(19)
C14B C10B C9B 128.42(19)
C11B C10B Fe1B 70.95(12)
C14B C10B Fe1B 69.23(11)
C9B C10B Fe1B 123.20(14)
C12B C11B C10B 108.65(19)
C12B C11B Fe1B 70.56(12)
C10B C11B Fe1B 67.73(11)
C12B C11B H11B 125.7
C10B C11B H11B 125.7
Fe1B C11B H11B 127.6
C11B C12B C13B 108.6(2)
C11B C12B Fe1B 69.03(12)
C13B C12B Fe1B 69.29(12)
C11B C12B H12B 125.7
C13B C12B H12B 125.7
Fe1B C12B H12B 127.6
C12B C13B C14B 107.68(19)
C12B C13B Fe1B 70.34(13)
C14B C13B Fe1B 67.82(12)
C12B C13B H13B 126.2
C14B C13B H13B 126.2
Fe1B C13B H13B 127.2
C13B C14B C10B 108.11(19)
C13B C14B C16B 124.94(19)
C10B C14B C16B 126.7(2)
C13B C14B Fe1B 70.86(12)
C10B C14B Fe1B 68.60(11)
C16B C14B Fe1B 121.29(14)
O2B C15B O1B 124.0(2)
O2B C15B C9B 121.1(2)
O1B C15B C9B 114.88(19)
C15B O1B H1B 109.5
O3B C16B O4B 123.5(2)
O3B C16B C14B 123.25(19)
O4B C16B C14B 113.3(2)
C16B O4B H4B1 109.5

loop_
_geom_bond_atom_site_label_1
_geom_bond_atom_site_label_2
_geom_bond_distance
Fe1A C10A 1.9971(19)
Fe1A C14A 2.004(2)
Fe1A C1A 2.020(2)
Fe1A C5A 2.028(2)
Fe1A C2A 2.030(2)
Fe1A C11A 2.040(2)
Fe1A C3A 2.049(2)
Fe1A C13A 2.052(2)
Fe1A C4A 2.055(2)
Fe1A C12A 2.071(2)
C1A C5A 1.425(3)
C1A C2A 1.432(3)
C1A C6A 1.504(3)
C2A C3A 1.417(4)
C2A H2A 0.9400
C3A C4A 1.418(3)
C3A H3A 0.9400
C4A C5A 1.417(4)
C4A H4A 0.9400
C5A H5A 0.9400
C6A C7A 1.527(4)
C6A C8A 1.540(3)
C6A H6A 0.9900
C7A H7A1 0.9700
C7A H7A2 0.9700
C7A H7A3 0.9700
C8A C9A 1.538(3)
C8A H8A1 0.9800
C8A H8A2 0.9800
C9A C15A 1.510(3)
C9A C10A 1.513(3)
C9A H9A 0.9900
C10A C11A 1.429(3)
C10A C14A 1.448(3)
C11A C12A 1.425(3)
C11A H11A 0.9400
C12A C13A 1.414(3)
C12A H12A 0.9400
C13A C14A 1.430(3)
C13A H13A 0.9400
C14A C16A 1.473(3)
C15A O2A 1.238(3)
C15A O1A 1.284(3)
O1A H1A 0.8300
C16A O3A 1.231(3)
C16A O4A 1.308(3)
O4A H4A1 0.8300
Fe1B C10B 2.000(2)
Fe1B C14B 2.009(2)
Fe1B C1B 2.012(2)
Fe1B C5B 2.025(2)
Fe1B C2B 2.032(2)
Fe1B C11B 2.043(2)
Fe1B C4B 2.045(2)
Fe1B C3B 2.046(2)
Fe1B C13B 2.049(2)
Fe1B C12B 2.063(2)
C1B C2B 1.428(3)
C1B C5B 1.429(3)
C1B C6B 1.506(3)
C2B C3B 1.423(4)
C2B H2B 0.9400
C3B C4B 1.416(4)
C3B H3B 0.9400
C4B C5B 1.414(4)
C4B H4B 0.9400
C5B H5B 0.9400
C6B C7B 1.535(3)
C6B C8B 1.542(3)
C6B H6B 0.9900
C7B H7B1 0.9700
C7B H7B2 0.9700
C7B H7B3 0.9700
C8B C9B 1.538(3)
C8B H8B1 0.9800
C8B H8B2 0.9800
C9B C10B 1.514(3)
C9B C15B 1.530(3)
C9B H9B 0.9900
C10B C11B 1.427(3)
C10B C14B 1.442(3)
C11B C12B 1.419(3)
C11B H11B 0.9400
C12B C13B 1.419(3)
C12B H12B 0.9400
C13B C14B 1.432(3)
C13B H13B 0.9400
C14B C16B 1.467(3)
C15B O2B 1.233(3)
C15B O1B 1.289(3)
O1B H1B 0.8300
C16B O3B 1.228(3)
C16B O4B 1.312(3)
O4B H4B1 0.8300

loop_
_geom_torsion_atom_site_label_1
_geom_torsion_atom_site_label_2
_geom_torsion_atom_site_label_3
_geom_torsion_atom_site_label_4
_geom_torsion
C10A Fe1A C1A C5A -121.52(14)
C14A Fe1A C1A C5A -81.15(15)
C2A Fe1A C1A C5A 117.1(2)
C11A Fe1A C1A C5A -159.88(13)
C3A Fe1A C1A C5A 80.10(15)
C13A Fe1A C1A C5A -62.6(3)
C4A Fe1A C1A C5A 36.77(14)
C12A Fe1A C1A C5A -175.4(2)
C10A Fe1A C1A C2A 121.42(14)
C14A Fe1A C1A C2A 161.78(14)
C5A Fe1A C1A C2A -117.1(2)
C11A Fe1A C1A C2A 83.06(15)
C3A Fe1A C1A C2A -36.96(14)
C13A Fe1A C1A C2A -179.7(2)
C4A Fe1A C1A C2A -80.29(15)
C12A Fe1A C1A C2A 67.5(3)
C10A Fe1A C1A C6A 0.0(2)
C14A Fe1A C1A C6A 40.4(2)
C5A Fe1A C1A C6A 121.5(3)
C2A Fe1A C1A C6A -121.4(3)
C11A Fe1A C1A C6A -38.4(2)
C3A Fe1A C1A C6A -158.4(2)
C13A Fe1A C1A C6A 58.9(3)
C4A Fe1A C1A C6A 158.3(2)
C12A Fe1A C1A C6A -53.9(4)
C5A C1A C2A C3A -1.1(3)
C6A C1A C2A C3A 175.6(2)
Fe1A C1A C2A C3A 59.29(16)
C5A C1A C2A Fe1A -60.43(15)
C6A C1A C2A Fe1A 116.3(2)
C10A Fe1A C2A C3A 169.48(14)
C14A Fe1A C2A C3A -158.16(18)
C1A Fe1A C2A C3A -120.2(2)
C5A Fe1A C2A C3A -81.13(16)
C11A Fe1A C2A C3A 126.25(15)
C13A Fe1A C2A C3A 59.3(4)
C4A Fe1A C2A C3A -37.31(15)
C12A Fe1A C2A C3A 86.65(17)
C10A Fe1A C2A C1A -70.29(15)
C14A Fe1A C2A C1A -37.9(3)
C5A Fe1A C2A C1A 39.10(14)
C11A Fe1A C2A C1A -113.52(14)
C3A Fe1A C2A C1A 120.2(2)
C13A Fe1A C2A C1A 179.5(3)
C4A Fe1A C2A C1A 82.92(15)
C12A Fe1A C2A C1A -153.12(14)
C1A C2A C3A C4A 0.8(3)
Fe1A C2A C3A C4A 59.20(16)
C1A C2A C3A Fe1A -58.36(16)
C10A Fe1A C3A C2A -23.1(3)
C14A Fe1A C3A C2A 146.0(3)
C1A Fe1A C3A C2A 37.64(15)
C5A Fe1A C3A C2A 82.01(16)
C11A Fe1A C3A C2A -71.88(17)
C13A Fe1A C3A C2A -161.97(14)
C4A Fe1A C3A C2A 119.7(2)
C12A Fe1A C3A C2A -117.45(15)
C10A Fe1A C3A C4A -142.7(2)
C14A Fe1A C3A C4A 26.4(4)
C1A Fe1A C3A C4A -82.03(16)
C5A Fe1A C3A C4A -37.66(15)
C2A Fe1A C3A C4A -119.7(2)
C11A Fe1A C3A C4A 168.45(15)
C13A Fe1A C3A C4A 78.36(18)
C12A Fe1A C3A C4A 122.89(15)
C2A C3A C4A C5A -0.2(3)
Fe1A C3A C4A C5A 58.37(16)
C2A C3A C4A Fe1A -58.56(16)
C10A Fe1A C4A C5A 23.5(3)
C14A Fe1A C4A C5A 69.99(17)
C1A Fe1A C4A C5A -37.31(15)
C2A Fe1A C4A C5A -81.86(16)
C11A Fe1A C4A C5A -154.3(3)
C3A Fe1A C4A C5A -119.4(2)
C13A Fe1A C4A C5A 115.52(15)
C12A Fe1A C4A C5A 158.56(15)
C10A Fe1A C4A C3A 142.9(2)
C14A Fe1A C4A C3A -170.65(14)
C1A Fe1A C4A C3A 82.05(16)
C5A Fe1A C4A C3A 119.4(2)
C2A Fe1A C4A C3A 37.50(15)
C11A Fe1A C4A C3A -34.9(4)
C13A Fe1A C4A C3A -125.12(15)
C12A Fe1A C4A C3A -82.08(18)
C3A C4A C5A C1A -0.5(3)
Fe1A C4A C5A C1A 58.42(15)
C3A C4A C5A Fe1A -58.94(16)
C2A C1A C5A C4A 1.0(3)
C6A C1A C5A C4A -175.7(2)
Fe1A C1A C5A C4A -59.40(16)
C2A C1A C5A Fe1A 60.42(15)
C6A C1A C5A Fe1A -116.3(2)
C10A Fe1A C5A C4A -169.26(14)
C14A Fe1A C5A C4A -126.08(15)
C1A Fe1A C5A C4A 120.6(2)
C2A Fe1A C5A C4A 81.35(16)
C11A Fe1A C5A C4A 163.86(19)
C3A Fe1A C5A C4A 37.49(15)
C13A Fe1A C5A C4A -86.42(16)
C12A Fe1A C5A C4A -65.2(3)
C10A Fe1A C5A C1A 70.13(15)
C14A Fe1A C5A C1A 113.31(14)
C2A Fe1A C5A C1A -39.27(14)
C11A Fe1A C5A C1A 43.2(3)
C3A Fe1A C5A C1A -83.13(15)
C13A Fe1A C5A C1A 152.96(13)
C4A Fe1A C5A C1A -120.6(2)
C12A Fe1A C5A C1A 174.2(3)
C5A C1A C6A C7A -115.6(3)
C2A C1A C6A C7A 68.3(3)
Fe1A C1A C6A C7A 156.3(2)
C5A C1A C6A C8A 120.8(3)
C2A C1A C6A C8A -55.3(3)
Fe1A C1A C6A C8A 32.7(3)
C1A C6A C8A C9A -69.2(3)
C7A C6A C8A C9A 167.1(3)
C6A C8A C9A C15A -173.9(2)
C6A C8A C9A C10A 65.8(3)
C15A C9A C10A C11A -60.2(3)
C8A C9A C10A C11A 62.9(3)
C15A C9A C10A C14A 122.2(2)
C8A C9A C10A C14A -114.7(2)
C15A C9A C10A Fe1A -149.18(15)
C8A C9A C10A Fe1A -26.1(2)
C14A Fe1A C10A C11A 116.76(17)
C1A Fe1A C10A C11A -123.56(14)
C5A Fe1A C10A C11A -162.25(13)
C2A Fe1A C10A C11A -84.66(15)
C3A Fe1A C10A C11A -68.2(3)
C13A Fe1A C10A C11A 79.29(14)
C4A Fe1A C10A C11A -179.0(2)
C12A Fe1A C10A C11A 36.49(13)
C1A Fe1A C10A C14A 119.68(13)
C5A Fe1A C10A C14A 80.99(14)
C2A Fe1A C10A C14A 158.58(13)
C11A Fe1A C10A C14A -116.76(17)
C3A Fe1A C10A C14A 175.1(2)
C13A Fe1A C10A C14A -37.47(12)
C4A Fe1A C10A C14A 64.2(3)
C12A Fe1A C10A C14A -80.27(13)
C14A Fe1A C10A C9A -123.2(2)
C1A Fe1A C10A C9A -3.53(18)
C5A Fe1A C10A C9A -42.2(2)
C2A Fe1A C10A C9A 35.4(2)
C11A Fe1A C10A C9A 120.0(2)
C3A Fe1A C10A C9A 51.9(3)
C13A Fe1A C10A C9A -160.68(19)
C4A Fe1A C10A C9A -59.0(3)
C12A Fe1A C10A C9A 156.53(19)
C14A C10A C11A C12A 1.4(2)
C9A C10A C11A C12A -176.64(19)
Fe1A C10A C11A C12A -58.95(15)
C14A C10A C11A Fe1A 60.32(13)
C9A C10A C11A Fe1A -117.7(2)
C10A Fe1A C11A C12A 120.95(19)
C14A Fe1A C11A C12A 80.89(14)
C1A Fe1A C11A C12A -170.61(13)
C5A Fe1A C11A C12A 158.8(2)
C2A Fe1A C11A C12A -127.55(14)
C3A Fe1A C11A C12A -87.50(16)
C13A Fe1A C11A C12A 36.51(13)
C4A Fe1A C11A C12A -60.5(4)
C14A Fe1A C11A C10A -40.06(12)
C1A Fe1A C11A C10A 68.44(15)
C5A Fe1A C11A C10A 37.9(3)
C2A Fe1A C11A C10A 111.49(14)
C3A Fe1A C11A C10A 151.54(13)
C13A Fe1A C11A C10A -84.44(13)
C4A Fe1A C11A C10A 178.6(3)
C12A Fe1A C11A C10A -120.95(19)
C10A C11A C12A C13A -0.8(2)
Fe1A C11A C12A C13A -57.82(15)
C10A C11A C12A Fe1A 57.00(14)
C10A Fe1A C12A C13A 83.53(14)
C14A Fe1A C12A C13A 37.98(13)
C1A Fe1A C12A C13A 142.3(2)
C5A Fe1A C12A C13A -28.0(4)
C2A Fe1A C12A C13A -168.58(14)
C11A Fe1A C12A C13A 120.79(19)
C3A Fe1A C12A C13A -122.94(14)
C4A Fe1A C12A C13A -78.01(17)
C10A Fe1A C12A C11A -37.27(13)
C14A Fe1A C12A C11A -82.81(14)
C1A Fe1A C12A C11A 21.5(3)
C5A Fe1A C12A C11A -148.8(3)
C2A Fe1A C12A C11A 70.63(17)
C3A Fe1A C12A C11A 116.26(14)
C13A Fe1A C12A C11A -120.79(19)
C4A Fe1A C12A C11A 161.20(14)
C11A C12A C13A C14A -0.1(2)
Fe1A C12A C13A C14A -57.52(15)
C11A C12A C13A Fe1A 57.44(15)
C10A Fe1A C13A C12A -81.23(14)
C14A Fe1A C13A C12A -119.69(18)
C1A Fe1A C13A C12A -145.5(2)
C5A Fe1A C13A C12A 169.96(14)
C2A Fe1A C13A C12A 35.2(4)
C11A Fe1A C13A C12A -36.88(13)
C3A Fe1A C13A C12A 81.78(17)
C4A Fe1A C13A C12A 125.24(14)
C10A Fe1A C13A C14A 38.46(12)
C1A Fe1A C13A C14A -25.8(3)
C5A Fe1A C13A C14A -70.35(15)
C2A Fe1A C13A C14A 154.9(3)
C11A Fe1A C13A C14A 82.81(13)
C3A Fe1A C13A C14A -158.53(13)
C4A Fe1A C13A C14A -115.07(13)
C12A Fe1A C13A C14A 119.69(18)
C12A C13A C14A C10A 0.9(2)
Fe1A C13A C14A C10A -58.51(14)
C12A C13A C14A C16A 171.30(19)
Fe1A C13A C14A C16A 111.9(2)
C12A C13A C14A Fe1A 59.44(15)
C11A C10A C14A C13A -1.4(2)
C9A C10A C14A C13A 176.5(2)
Fe1A C10A C14A C13A 60.12(14)
C11A C10A C14A C16A -171.56(19)
C9A C10A C14A C16A 6.4(3)
Fe1A C10A C14A C16A -110.0(2)
C11A C10A C14A Fe1A -61.53(14)
C9A C10A C14A Fe1A 116.4(2)
C10A Fe1A C14A C13A -119.66(17)
C1A Fe1A C14A C13A 168.12(13)
C5A Fe1A C14A C13A 126.13(14)
C2A Fe1A C14A C13A -165.17(19)
C11A Fe1A C14A C13A -80.50(13)
C3A Fe1A C14A C13A 67.1(3)
C4A Fe1A C14A C13A 87.20(15)
C12A Fe1A C14A C13A -36.94(13)
C1A Fe1A C14A C10A -72.22(14)
C5A Fe1A C14A C10A -114.21(13)
C2A Fe1A C14A C10A -45.5(2)
C11A Fe1A C14A C10A 39.16(12)
C3A Fe1A C14A C10A -173.3(3)
C13A Fe1A C14A C10A 119.66(17)
C4A Fe1A C14A C10A -153.14(13)
C12A Fe1A C14A C10A 82.72(13)
C10A Fe1A C14A C16A 120.7(2)
C1A Fe1A C14A C16A 48.44(19)
C5A Fe1A C14A C16A 6.44(18)
C2A Fe1A C14A C16A 75.1(3)
C11A Fe1A C14A C16A 159.81(19)
C3A Fe1A C14A C16A -52.6(4)
C13A Fe1A C14A C16A -119.7(2)
C4A Fe1A C14A C16A -32.5(2)
C12A Fe1A C14A C16A -156.63(19)
C10A C9A C15A O2A 94.4(3)
C8A C9A C15A O2A -30.5(3)
C10A C9A C15A O1A -83.2(2)
C8A C9A C15A O1A 151.9(2)
C13A C14A C16A O3A -170.7(2)
C10A C14A C16A O3A -2.1(3)
Fe1A C14A C16A O3A -85.1(2)
C13A C14A C16A O4A 8.7(3)
C10A C14A C16A O4A 177.38(19)
Fe1A C14A C16A O4A 94.3(2)
C10B Fe1B C1B C2B -120.99(15)
C14B Fe1B C1B C2B -160.72(14)
C5B Fe1B C1B C2B 117.1(2)
C11B Fe1B C1B C2B -81.94(16)
C4B Fe1B C1B C2B 80.29(16)
C3B Fe1B C1B C2B 36.93(16)
C13B Fe1B C1B C2B -177.5(2)
C12B Fe1B C1B C2B -64.1(3)
C10B Fe1B C1B C5B 121.91(15)
C14B Fe1B C1B C5B 82.17(16)
C2B Fe1B C1B C5B -117.1(2)
C11B Fe1B C1B C5B 160.95(14)
C4B Fe1B C1B C5B -36.82(16)
C3B Fe1B C1B C5B -80.18(16)
C13B Fe1B C1B C5B 65.4(3)
C12B Fe1B C1B C5B 178.8(2)
C10B Fe1B C1B C6B 0.1(2)
C14B Fe1B C1B C6B -39.6(2)
C5B Fe1B C1B C6B -121.8(3)
C2B Fe1B C1B C6B 121.1(3)
C11B Fe1B C1B C6B 39.2(2)
C4B Fe1B C1B C6B -158.6(2)
C3B Fe1B C1B C6B 158.1(2)
C13B Fe1B C1B C6B -56.4(3)
C12B Fe1B C1B C6B 57.1(3)
C5B C1B C2B C3B 1.8(3)
C6B C1B C2B C3B -174.8(2)
Fe1B C1B C2B C3B -58.74(17)
C5B C1B C2B Fe1B 60.56(15)
C6B C1B C2B Fe1B -116.0(2)
C10B Fe1B C2B C3B -168.56(16)
C14B Fe1B C2B C3B 161.8(2)
C1B Fe1B C2B C3B 120.5(2)
C5B Fe1B C2B C3B 81.30(18)
C11B Fe1B C2B C3B -126.19(16)
C4B Fe1B C2B C3B 37.47(17)
C13B Fe1B C2B C3B -62.6(4)
C12B Fe1B C2B C3B -87.04(18)
C10B Fe1B C2B C1B 70.89(16)
C14B Fe1B C2B C1B 41.2(3)
C5B Fe1B C2B C1B -39.25(14)
C11B Fe1B C2B C1B 113.26(14)
C4B Fe1B C2B C1B -83.08(16)
C3B Fe1B C2B C1B -120.5(2)
C13B Fe1B C2B C1B 176.8(3)
C12B Fe1B C2B C1B 152.41(14)
C1B C2B C3B C4B -1.3(3)
Fe1B C2B C3B C4B -59.15(17)
C1B C2B C3B Fe1B 57.81(16)
C10B Fe1B C3B C4B 144.5(2)
C14B Fe1B C3B C4B -32.6(4)
C1B Fe1B C3B C4B 82.02(17)
C5B Fe1B C3B C4B 37.47(16)
C2B Fe1B C3B C4B 119.4(2)
C11B Fe1B C3B C4B -169.87(15)
C13B Fe1B C3B C4B -81.28(19)
C12B Fe1B C3B C4B -125.20(16)
C10B Fe1B C3B C2B 25.1(3)
C14B Fe1B C3B C2B -152.0(3)
C1B Fe1B C3B C2B -37.37(15)
C5B Fe1B C3B C2B -81.92(17)
C11B Fe1B C3B C2B 70.74(18)
C4B Fe1B C3B C2B -119.4(2)
C13B Fe1B C3B C2B 159.33(15)
C12B Fe1B C3B C2B 115.41(16)
C2B C3B C4B C5B 0.3(3)
Fe1B C3B C4B C5B -58.43(17)
C2B C3B C4B Fe1B 58.74(17)
C10B Fe1B C4B C5B -23.8(3)
C14B Fe1B C4B C5B -71.48(18)
C1B Fe1B C4B C5B 37.52(15)
C2B Fe1B C4B C5B 81.94(16)
C11B Fe1B C4B C5B 149.3(3)
C3B Fe1B C4B C5B 119.7(2)
C13B Fe1B C4B C5B -117.50(16)
C12B Fe1B C4B C5B -161.51(15)
C10B Fe1B C4B C3B -143.5(2)
C14B Fe1B C4B C3B 168.81(15)
C1B Fe1B C4B C3B -82.19(16)
C5B Fe1B C4B C3B -119.7(2)
C2B Fe1B C4B C3B -37.77(16)
C11B Fe1B C4B C3B 29.5(4)
C13B Fe1B C4B C3B 122.79(16)
C12B Fe1B C4B C3B 78.78(19)
C3B C4B C5B C1B 0.8(3)
Fe1B C4B C5B C1B -58.14(16)
C3B C4B C5B Fe1B 58.97(18)
C2B C1B C5B C4B -1.6(3)
C6B C1B C5B C4B 174.9(2)
Fe1B C1B C5B C4B 59.15(17)
C2B C1B C5B Fe1B -60.78(15)
C6B C1B C5B Fe1B 115.8(2)
C10B Fe1B C5B C4B 169.35(15)
C14B Fe1B C5B C4B 125.82(16)
C1B Fe1B C5B C4B -120.5(2)
C2B Fe1B C5B C4B -81.36(17)
C11B Fe1B C5B C4B -160.6(2)
C3B Fe1B C5B C4B -37.34(16)
C13B Fe1B C5B C4B 85.71(18)
C12B Fe1B C5B C4B 61.3(4)
C10B Fe1B C5B C1B -70.16(16)
C14B Fe1B C5B C1B -113.69(14)
C2B Fe1B C5B C1B 39.14(14)
C11B Fe1B C5B C1B -40.1(3)
C4B Fe1B C5B C1B 120.5(2)
C3B Fe1B C5B C1B 83.16(16)
C13B Fe1B C5B C1B -153.79(13)
C12B Fe1B C5B C1B -178.2(3)
C2B C1B C6B C7B -67.8(3)
C5B C1B C6B C7B 116.3(3)
Fe1B C1B C6B C7B -155.8(2)
C2B C1B C6B C8B 56.1(3)
C5B C1B C6B C8B -119.8(2)
Fe1B C1B C6B C8B -31.8(3)
C1B C6B C8B C9B 69.0(3)
C7B C6B C8B C9B -167.2(2)
C6B C8B C9B C10B -67.0(2)
C6B C8B C9B C15B 173.71(19)
C15B C9B C10B C11B 61.7(3)
C8B C9B C10B C11B -59.9(3)
C15B C9B C10B C14B -120.8(2)
C8B C9B C10B C14B 117.5(2)
C15B C9B C10B Fe1B 150.43(15)
C8B C9B C10B Fe1B 28.8(2)
C14B Fe1B C10B C11B -117.47(17)
C1B Fe1B C10B C11B 120.85(13)
C5B Fe1B C10B C11B 159.80(13)
C2B Fe1B C10B C11B 81.81(15)
C4B Fe1B C10B C11B 176.9(2)
C3B Fe1B C10B C11B 63.8(3)
C13B Fe1B C10B C11B -79.72(13)
C12B Fe1B C10B C11B -36.56(13)
C1B Fe1B C10B C14B -121.67(13)
C5B Fe1B C10B C14B -82.72(14)
C2B Fe1B C10B C14B -160.72(13)
C11B Fe1B C10B C14B 117.47(17)
C4B Fe1B C10B C14B -65.6(3)
C3B Fe1B C10B C14B -178.7(2)
C13B Fe1B C10B C14B 37.76(12)
C12B Fe1B C10B C14B 80.91(13)
C14B Fe1B C10B C9B 123.1(2)
C1B Fe1B C10B C9B 1.42(19)
C5B Fe1B C10B C9B 40.4(2)
C2B Fe1B C10B C9B -37.6(2)
C11B Fe1B C10B C9B -119.4(2)
C4B Fe1B C10B C9B 57.5(3)
C3B Fe1B C10B C9B -55.6(3)
C13B Fe1B C10B C9B 160.9(2)
C12B Fe1B C10B C9B -156.0(2)
C14B C10B C11B C12B -1.3(2)
C9B C10B C11B C12B 176.56(19)
Fe1B C10B C11B C12B 58.81(16)
C14B C10B C11B Fe1B -60.16(13)
C9B C10B C11B Fe1B 117.7(2)
C10B Fe1B C11B C12B -120.73(19)
C14B Fe1B C11B C12B -81.21(15)
C1B Fe1B C11B C12B 168.28(14)
C5B Fe1B C11B C12B -163.4(2)
C2B Fe1B C11B C12B 125.86(15)
C4B Fe1B C11B C12B 63.6(4)
C3B Fe1B C11B C12B 86.32(17)
C13B Fe1B C11B C12B -36.79(14)
C14B Fe1B C11B C10B 39.52(12)
C1B Fe1B C11B C10B -70.99(14)
C5B Fe1B C11B C10B -42.7(3)
C2B Fe1B C11B C10B -113.41(13)
C4B Fe1B C11B C10B -175.7(3)
C3B Fe1B C11B C10B -152.95(14)
C13B Fe1B C11B C10B 83.94(13)
C12B Fe1B C11B C10B 120.73(19)
C10B C11B C12B C13B 1.0(3)
Fe1B C11B C12B C13B 58.11(16)
C10B C11B C12B Fe1B -57.09(15)
C10B Fe1B C12B C11B 37.34(13)
C14B Fe1B C12B C11B 82.64(14)
C1B Fe1B C12B C11B -25.2(3)
C5B Fe1B C12B C11B 152.0(3)
C2B Fe1B C12B C11B -70.77(17)
C4B Fe1B C12B C11B -159.80(16)
C3B Fe1B C12B C11B -115.98(15)
C13B Fe1B C12B C11B 120.6(2)
C10B Fe1B C12B C13B -83.29(14)
C14B Fe1B C12B C13B -38.00(13)
C1B Fe1B C12B C13B -145.9(2)
C5B Fe1B C12B C13B 31.4(4)
C2B Fe1B C12B C13B 168.59(14)
C11B Fe1B C12B C13B -120.6(2)
C4B Fe1B C12B C13B 79.57(18)
C3B Fe1B C12B C13B 123.39(15)
C11B C12B C13B C14B -0.3(3)
Fe1B C12B C13B C14B 57.67(15)
C11B C12B C13B Fe1B -57.95(16)
C10B Fe1B C13B C12B 81.11(14)
C14B Fe1B C13B C12B 119.60(18)
C1B Fe1B C13B C12B 142.6(2)
C5B Fe1B C13B C12B -169.81(14)
C2B Fe1B C13B C12B -32.1(4)
C11B Fe1B C13B C12B 36.83(14)
C4B Fe1B C13B C12B -124.68(16)
C3B Fe1B C13B C12B -80.22(18)
C10B Fe1B C13B C14B -38.49(12)
C1B Fe1B C13B C14B 23.0(3)
C5B Fe1B C13B C14B 70.59(16)
C2B Fe1B C13B C14B -151.7(3)
C11B Fe1B C13B C14B -82.77(13)
C4B Fe1B C13B C14B 115.72(14)
C3B Fe1B C13B C14B 160.18(15)
C12B Fe1B C13B C14B -119.60(18)
C12B C13B C14B C10B -0.6(2)
Fe1B C13B C14B C10B 58.68(14)
C12B C13B C14B C16B -174.6(2)
Fe1B C13B C14B C16B -115.4(2)
C12B C13B C14B Fe1B -59.25(16)
C11B C10B C14B C13B 1.2(2)
C9B C10B C14B C13B -176.62(19)
Fe1B C10B C14B C13B -60.09(14)
C11B C10B C14B C16B 175.08(19)
C9B C10B C14B C16B -2.7(3)
Fe1B C10B C14B C16B 113.8(2)
C11B C10B C14B Fe1B 61.27(14)
C9B C10B C14B Fe1B -116.5(2)
C10B Fe1B C14B C13B 119.30(17)
C1B Fe1B C14B C13B -170.02(13)
C5B Fe1B C14B C13B -127.28(14)
C2B Fe1B C14B C13B 160.8(2)
C11B Fe1B C14B C13B 80.55(13)
C4B Fe1B C14B C13B -87.56(16)
C3B Fe1B C14B C13B -62.5(4)
C12B Fe1B C14B C13B 37.15(13)
C1B Fe1B C14B C10B 70.68(14)
C5B Fe1B C14B C10B 113.42(13)
C2B Fe1B C14B C10B 41.5(3)
C11B Fe1B C14B C10B -38.75(12)
C4B Fe1B C14B C10B 153.15(14)
C3B Fe1B C14B C10B 178.2(3)
C13B Fe1B C14B C10B -119.30(17)
C12B Fe1B C14B C10B -82.15(13)
C10B Fe1B C14B C16B -120.8(2)
C1B Fe1B C14B C16B -50.1(2)
C5B Fe1B C14B C16B -7.4(2)
C2B Fe1B C14B C16B -79.3(3)
C11B Fe1B C14B C16B -159.6(2)
C4B Fe1B C14B C16B 32.3(2)
C3B Fe1B C14B C16B 57.4(4)
C13B Fe1B C14B C16B 119.9(2)
C12B Fe1B C14B C16B 157.0(2)
C10B C9B C15B O2B -78.3(3)
C8B C9B C15B O2B 45.2(3)
C10B C9B C15B O1B 100.1(2)
C8B C9B C15B O1B -136.4(2)
C13B C14B C16B O3B 173.9(2)
C10B C14B C16B O3B 0.9(3)
Fe1B C14B C16B O3B 86.4(2)
C13B C14B C16B O4B -7.3(3)
C10B C14B C16B O4B 179.7(2)
Fe1B C14B C16B O4B -94.8(2)
